data_1535072
loop_
_publ_author_name
'Belokoneva, E.L.'
'Sokolova, N.V.'
'Urusov, V.S.'

_publ_section_title
;
 Skapolites: Crystal structures of marialite (Ma11) and meyonite(Me88),
 space group as a function of composition
;
_journal_name_full Kristallografiya
_journal_page_first 52
_journal_page_last 57
_journal_volume 38
_journal_year 1993
_chemical_formula_sum 'Al5.52 Ca3.52 Na0.48 O24 Si6.48'
_chemical_name_systematic '(Na0.48 Ca3.52) (Al5.52 Si6.48 O24) (C O3)'
_space_group_IT_number 87
_symmetry_space_group_name_Hall '-I 4'
_symmetry_space_group_name_H-M 'I 4/m'
_cell_angle_alpha 90
_cell_angle_beta 90
_cell_angle_gamma 90
_cell_formula_units_Z 2
_cell_length_a 12.208
_cell_length_b 12.208
_cell_length_c 7.585
_cell_volume 1130.432
_citation_journal_id_ASTM KRISAJ
_cod_data_source_file Belokoneva_KRISAJ_1993_1337.cif
_cod_data_source_block Al5.52Ca3.52Na0.48O24Si6.48
_cod_database_code 1535072

loop_
_symmetry_equiv_pos_as_xyz
x,y,z
-y,x,z
-x,-y,z
y,-x,z
-x,-y,-z
y,-x,-z
x,y,-z
-y,x,-z
x+1/2,y+1/2,z+1/2
-y+1/2,x+1/2,z+1/2
-x+1/2,-y+1/2,z+1/2
y+1/2,-x+1/2,z+1/2
-x+1/2,-y+1/2,-z+1/2
y+1/2,-x+1/2,-z+1/2
x+1/2,y+1/2,-z+1/2
-y+1/2,x+1/2,-z+1/2

loop_
_atom_site_label
_atom_site_type_symbol
_atom_site_fract_x
_atom_site_fract_y
_atom_site_fract_z
_atom_site_occupancy
_atom_site_U_iso_or_equiv
Si1 Si+4 0.4073 0.3397 0 0.8 0.0
Ca1 Ca+2 0.2802 0.3563 0.5 0.88 0.0
O2 O-2 -0.1271 0.6866 0 1 0.0
O4 O-2 0.3631 0.2663 -0.172 1 0.0
O1 O-2 0.3489 0.4597 0 1 0.0
O3 O-2 -0.05 0.35 -0.204 1 0.0
Al2 Al+3 -0.087 0.6598 -0.2069 0.59 0.0
Al1 Al+3 0.4073 0.3397 0 0.2 0.0
Na1 Na+1 0.2802 0.3563 0.5 0.12 0.0
Si2 Si+4 -0.087 0.6598 -0.2069 0.41 0.0
